data_4068502
loop_
_publ_author_name
'Smythe, Nicole A.'
'Grice, Kyle A.'
'Williams, B. Scott'
'Goldberg, Karen I.'

_publ_section_title
;
 Reductive Elimination and Dissociative \b-Hydride Abstraction from Pt(IV)
 Hydroxide and Methoxide Complexes
;
_journal_issue 1
_journal_name_full Organometallics
_journal_page_first 277
_journal_paper_doi 10.1021/om800905q
_journal_volume 28
_journal_year 2009
_chemical_formula_moiety 'C34 H36 O P2 Pt, 0.5(C7 H8)'
_chemical_formula_sum 'C37.5 H40 O P2 Pt'
_chemical_formula_weight 763.72
_chemical_name_common PtIVOMe
_chemical_name_systematic PtIVOMe
_space_group_IT_number 14
_symmetry_cell_setting monoclinic
_symmetry_Int_Tables_number 14
_symmetry_space_group_name_Hall '-P 2ybc'
_symmetry_space_group_name_H-M 'P 1 21/c 1'
_atom_sites_solution_hydrogens geom
_atom_sites_solution_primary direct
_atom_sites_solution_secondary difmap
_audit_creation_method SHELXL-97
_cell_angle_alpha 90.00
_cell_angle_beta 115.4790(15)
_cell_angle_gamma 90.00
_cell_formula_units_Z 4
_cell_length_a 20.1890(9)
_cell_length_b 9.8160(2)
_cell_length_c 18.6550(9)
_cell_measurement_reflns_used 620
_cell_measurement_temperature 293(2)
_cell_volume 3337.4(2)
_computing_cell_refinement 'HKL SCALEPACK'
_computing_data_collection KappaCCD
_computing_data_reduction DENZO
_computing_molecular_graphics 'maXus, Zortep'
_computing_publication_material 'SHELXL-97 (Sheldrick, 1997)'
_computing_structure_refinement 'SHELXL-97 (Sheldrick, 1997)'
_computing_structure_solution "'SIR92"
_diffrn_ambient_temperature 293(2)
_diffrn_measured_fraction_theta_full 0.992
_diffrn_measured_fraction_theta_max 0.992
_diffrn_measurement_device_type Nonius-Kappa-CCD
_diffrn_measurement_method '\w scans and \f scans'
_diffrn_radiation_monochromator graphite
_diffrn_radiation_source 'fine-focus sealed tube'
_diffrn_radiation_type MoK\a
_diffrn_radiation_wavelength 0.71070
_diffrn_reflns_av_R_equivalents 0.0612
_diffrn_reflns_av_sigmaI/netI 0.0867
_diffrn_reflns_limit_h_max 25
_diffrn_reflns_limit_h_min 0
_diffrn_reflns_limit_k_max 12
_diffrn_reflns_limit_k_min -12
_diffrn_reflns_limit_l_max 20
_diffrn_reflns_limit_l_min -23
_diffrn_reflns_number 12691
_diffrn_reflns_theta_full 25.00
_diffrn_reflns_theta_max 26.35
_diffrn_reflns_theta_min 3.07
_exptl_absorpt_coefficient_mu 4.328
_exptl_absorpt_correction_T_max 0.6715
_exptl_absorpt_correction_T_min 0.3568
_exptl_absorpt_correction_type multi-scan
_exptl_absorpt_process_details SORTAV
_exptl_crystal_colour colorless
_exptl_crystal_density_diffrn 1.520
_exptl_crystal_density_method 'not measured'
_exptl_crystal_description prism
_exptl_crystal_F_000 1524
_exptl_crystal_size_max 0.30
_exptl_crystal_size_mid 0.18
_exptl_crystal_size_min 0.10
_refine_diff_density_max 0.718
_refine_diff_density_min -1.887
_refine_diff_density_rms 0.125
_refine_ls_extinction_method none
_refine_ls_goodness_of_fit_ref 0.980
_refine_ls_hydrogen_treatment constr
_refine_ls_matrix_type full
_refine_ls_number_parameters 401
_refine_ls_number_reflns 6754
_refine_ls_number_restraints 40
_refine_ls_restrained_S_all 0.982
_refine_ls_R_factor_all 0.0901
_refine_ls_R_factor_gt 0.0438
_refine_ls_shift/su_max 0.023
_refine_ls_shift/su_mean 0.001
_refine_ls_structure_factor_coef Fsqd
_refine_ls_weighting_details 'calc w=1/[\s^2^(Fo^2^)+(0.0449P)^2^+0.0000P] where P=(Fo^2^+2Fc^2^)/3'
_refine_ls_weighting_scheme calc
_refine_ls_wR_factor_gt 0.0908
_refine_ls_wR_factor_ref 0.1056
_reflns_number_gt 4452
_reflns_number_total 6754
_reflns_threshold_expression >2sigma(I)
_cod_data_source_file om800905q_si_002.cif
_cod_data_source_block shelxl
_cod_original_sg_symbol_H-M 'P 21/c'
_cod_original_formula_sum 'C37.50 H40 O P2 Pt'
_cod_database_code 4068502

loop_
_symmetry_equiv_pos_as_xyz
'x, y, z'
'-x, y+1/2, -z+1/2'
'-x, -y, -z'
'x, -y-1/2, z-1/2'

loop_
_atom_site_label
_atom_site_type_symbol
_atom_site_fract_x
_atom_site_fract_y
_atom_site_fract_z
_atom_site_U_iso_or_equiv
_atom_site_adp_type
_atom_site_occupancy
_atom_site_symmetry_multiplicity
_atom_site_calc_flag
_atom_site_refinement_flags
C1 C 0.8019(4) 0.3302(7) 0.6131(5) 0.063(2) Uani 1 1 d .
H1A H 0.7853 0.3888 0.5675 0.095 Uiso 1 1 calc R
H1B H 0.8544 0.3242 0.6364 0.095 Uiso 1 1 calc R
H1C H 0.7865 0.3666 0.6513 0.095 Uiso 1 1 calc R
C2 C 0.6706(4) 0.1977(9) 0.6029(5) 0.079(2) Uani 1 1 d .
H2A H 0.6364 0.1239 0.5920 0.118 Uiso 1 1 calc R
H2B H 0.6463 0.2743 0.5701 0.118 Uiso 1 1 calc R
H2C H 0.6890 0.2231 0.6578 0.118 Uiso 1 1 calc R
C3 C 0.8131(4) 0.0787(8) 0.6978(4) 0.069(2) Uani 1 1 d .
H3A H 0.8034 -0.0155 0.7032 0.103 Uiso 1 1 calc R
H3B H 0.7968 0.1335 0.7297 0.103 Uiso 1 1 calc R
H3C H 0.8649 0.0916 0.7151 0.103 Uiso 1 1 calc R
C4 C 0.6902(7) -0.1379(9) 0.5964(7) 0.121(4) Uani 1 1 d .
H4A H 0.6701 -0.2239 0.5723 0.182 Uiso 1 1 calc R
H4B H 0.6541 -0.0885 0.6066 0.182 Uiso 1 1 calc R
H4C H 0.7327 -0.1532 0.6454 0.182 Uiso 1 1 calc R
C5 C 0.7431(4) 0.0983(6) 0.3928(4) 0.0475(16) Uani 1 1 d .
C6 C 0.8117(4) 0.0392(6) 0.4387(4) 0.0444(15) Uani 1 1 d .
C7 C 0.8470(4) -0.0364(7) 0.4019(4) 0.0548(17) Uani 1 1 d .
H7 H 0.8927 -0.0749 0.4323 0.066 Uiso 1 1 calc R
C8 C 0.8140(4) -0.0541(8) 0.3199(4) 0.067(2) Uani 1 1 d .
H8 H 0.8375 -0.1043 0.2955 0.081 Uiso 1 1 calc R
C9 C 0.7471(5) 0.0023(8) 0.2756(4) 0.069(2) Uani 1 1 d .
H9 H 0.7251 -0.0102 0.2209 0.083 Uiso 1 1 calc R
C10 C 0.7117(4) 0.0776(8) 0.3109(4) 0.065(2) Uani 1 1 d .
H10 H 0.6661 0.1154 0.2796 0.078 Uiso 1 1 calc R
C11 C 0.8981(4) -0.0965(6) 0.5871(4) 0.0522(17) Uani 1 1 d .
C12 C 0.8528(5) -0.2067(8) 0.5796(5) 0.080(3) Uani 1 1 d .
H12 H 0.8021 -0.1968 0.5546 0.096 Uiso 1 1 calc R
C13 C 0.8839(8) -0.3321(8) 0.6096(6) 0.103(4) Uani 1 1 d .
H13 H 0.8537 -0.4068 0.6041 0.124 Uiso 1 1 calc R
C14 C 0.9578(8) -0.3472(9) 0.6470(6) 0.093(3) Uani 1 1 d .
H14 H 0.9778 -0.4311 0.6687 0.112 Uiso 1 1 calc R
C15 C 1.0030(6) -0.2399(10) 0.6529(5) 0.086(3) Uani 1 1 d .
H15 H 1.0536 -0.2509 0.6769 0.103 Uiso 1 1 calc R
C16 C 0.9723(4) -0.1151(7) 0.6226(4) 0.0606(19) Uani 1 1 d .
H16 H 1.0029 -0.0419 0.6265 0.073 Uiso 1 1 calc R
C17 C 0.9282(3) 0.1808(6) 0.5677(4) 0.0453(15) Uani 1 1 d .
C18 C 0.9709(4) 0.2139(7) 0.6472(4) 0.0588(19) Uani 1 1 d .
H18 H 0.9591 0.1770 0.6860 0.071 Uiso 1 1 calc R
C19 C 1.0304(4) 0.3001(8) 0.6694(5) 0.064(2) Uani 1 1 d .
H19 H 1.0587 0.3193 0.7228 0.077 Uiso 1 1 calc R
C20 C 1.0476(4) 0.3571(7) 0.6128(5) 0.064(2) Uani 1 1 d .
H20 H 1.0872 0.4164 0.6274 0.077 Uiso 1 1 calc R
C21 C 1.0061(5) 0.3264(8) 0.5343(5) 0.071(2) Uani 1 1 d .
H21 H 1.0179 0.3646 0.4957 0.086 Uiso 1 1 calc R
C22 C 0.9468(4) 0.2390(7) 0.5120(4) 0.0565(18) Uani 1 1 d .
H22 H 0.9191 0.2195 0.4585 0.068 Uiso 1 1 calc R
C23 C 0.6000(4) 0.1577(7) 0.3846(4) 0.0577(18) Uani 1 1 d .
C24 C 0.5549(4) 0.2344(9) 0.3202(5) 0.072(2) Uani 1 1 d .
H24 H 0.5739 0.3109 0.3062 0.087 Uiso 1 1 calc R
C25 C 0.4822(5) 0.2005(11) 0.2760(5) 0.087(3) Uani 1 1 d .
H25 H 0.4527 0.2532 0.2325 0.105 Uiso 1 1 calc R
C26 C 0.4537(5) 0.0871(11) 0.2969(6) 0.096(3) Uani 1 1 d .
H26 H 0.4049 0.0627 0.2674 0.115 Uiso 1 1 calc R
C27 C 0.4974(5) 0.0120(10) 0.3606(6) 0.093(3) Uani 1 1 d .
H27 H 0.4778 -0.0629 0.3753 0.112 Uiso 1 1 calc R
C28 C 0.5701(5) 0.0441(8) 0.4041(5) 0.076(2) Uani 1 1 d .
H28 H 0.5995 -0.0104 0.4468 0.092 Uiso 1 1 calc R
C29 C 0.7052(4) 0.3704(6) 0.4180(4) 0.0486(15) Uani 1 1 d .
C30 C 0.7458(4) 0.4128(8) 0.3785(4) 0.0604(19) Uani 1 1 d .
H30 H 0.7690 0.3486 0.3605 0.073 Uiso 1 1 calc R
C31 C 0.7523(5) 0.5514(8) 0.3651(5) 0.080(3) Uani 1 1 d .
H31 H 0.7793 0.5789 0.3379 0.096 Uiso 1 1 calc R
C32 C 0.7188(5) 0.6467(8) 0.3923(5) 0.078(3) Uani 1 1 d .
H32 H 0.7242 0.7389 0.3846 0.094 Uiso 1 1 calc R
C33 C 0.6773(5) 0.6070(7) 0.4309(5) 0.072(2) Uani 1 1 d .
H33 H 0.6534 0.6716 0.4477 0.087 Uiso 1 1 calc R
C34 C 0.6716(4) 0.4694(7) 0.4443(4) 0.063(2) Uani 1 1 d .
H34 H 0.6446 0.4427 0.4716 0.075 Uiso 1 1 calc R
O1 O 0.7103(3) -0.0615(5) 0.5444(3) 0.0648(13) Uani 1 1 d .
Pt1 Pt 0.757104(14) 0.13688(2) 0.578525(15) 0.04581(10) Uani 1 1 d .
P1 P 0.69705(9) 0.19423(18) 0.44229(10) 0.0464(4) Uani 1 1 d .
P2 P 0.85214(9) 0.06443(16) 0.54611(10) 0.0427(4) Uani 1 1 d .
C35 C 0.4930(11) 0.524(2) 0.4589(15) 0.117(9) Uani 0.50 1 d PD
C39 C 0.5480(14) 0.592(3) 0.5954(17) 0.141(9) Uani 0.50 1 d PDU
H39 H 0.5736 0.6521 0.6366 0.169 Uiso 0.50 1 calc PR
C38 C 0.5303(12) 0.461(3) 0.6051(18) 0.149(11) Uani 0.50 1 d PDU
H38 H 0.5436 0.4396 0.6580 0.178 Uiso 0.50 1 calc PR
C37 C 0.4976(13) 0.355(3) 0.5548(13) 0.128(9) Uani 0.50 1 d PDU
H37 H 0.4891 0.2692 0.5700 0.154 Uiso 0.50 1 calc PR
C41 C 0.4725(15) 0.565(3) 0.3748(12) 0.150 Uiso 0.50 1 d PD
H41A H 0.4495 0.6526 0.3649 0.225 Uiso 0.50 1 calc PR
H41B H 0.4390 0.4989 0.3397 0.225 Uiso 0.50 1 calc PR
H41C H 0.5158 0.5684 0.3657 0.225 Uiso 0.50 1 calc PR
C36 C 0.479(2) 0.396(3) 0.4783(15) 0.100(14) Uani 0.50 1 d PDU
H36 H 0.4566 0.3336 0.4375 0.120 Uiso 0.50 1 calc PR
C40 C 0.523(4) 0.622(4) 0.5165(14) 0.16(2) Uani 0.50 1 d PDU
H40 H 0.5259 0.7111 0.5015 0.190 Uiso 0.50 1 calc PR

loop_
_atom_site_aniso_label
_atom_site_aniso_U_11
_atom_site_aniso_U_22
_atom_site_aniso_U_33
_atom_site_aniso_U_23
_atom_site_aniso_U_13
_atom_site_aniso_U_12
C1 0.063(5) 0.060(4) 0.066(5) -0.011(4) 0.027(4) 0.004(3)
C2 0.069(6) 0.101(6) 0.079(6) -0.013(5) 0.044(5) -0.004(5)
C3 0.071(5) 0.079(5) 0.049(5) 0.005(4) 0.018(4) -0.001(4)
C4 0.152(11) 0.103(8) 0.131(10) 0.001(6) 0.082(9) -0.046(7)
C5 0.049(4) 0.052(4) 0.037(4) 0.001(3) 0.015(3) 0.001(3)
C6 0.049(4) 0.044(3) 0.039(4) 0.002(3) 0.018(3) 0.005(3)
C7 0.050(4) 0.072(4) 0.042(4) -0.003(3) 0.020(3) 0.009(3)
C8 0.076(6) 0.084(5) 0.046(5) -0.004(4) 0.029(4) 0.019(4)
C9 0.080(6) 0.092(6) 0.031(4) -0.011(4) 0.019(4) 0.003(5)
C10 0.066(5) 0.086(5) 0.031(4) -0.001(4) 0.009(4) 0.026(4)
C11 0.070(5) 0.050(4) 0.033(4) 0.003(3) 0.020(4) 0.009(3)
C12 0.090(7) 0.055(5) 0.076(6) 0.000(4) 0.018(5) -0.001(4)
C13 0.150(11) 0.053(5) 0.089(8) -0.001(5) 0.034(8) -0.004(6)
C14 0.153(11) 0.064(6) 0.061(6) 0.008(4) 0.045(7) 0.035(7)
C15 0.110(8) 0.096(7) 0.058(6) 0.021(5) 0.041(6) 0.048(6)
C16 0.060(5) 0.067(5) 0.052(4) 0.008(3) 0.022(4) 0.021(4)
C17 0.037(4) 0.049(3) 0.053(4) -0.001(3) 0.022(3) 0.000(3)
C18 0.056(5) 0.075(5) 0.043(4) 0.000(3) 0.018(4) -0.017(4)
C19 0.058(5) 0.075(5) 0.057(5) -0.007(4) 0.022(4) -0.008(4)
C20 0.049(4) 0.053(4) 0.092(6) -0.016(4) 0.033(4) -0.012(3)
C21 0.086(6) 0.071(5) 0.075(6) -0.004(4) 0.051(5) -0.018(4)
C22 0.068(5) 0.059(4) 0.051(5) 0.001(3) 0.035(4) 0.003(4)
C23 0.044(4) 0.068(5) 0.051(4) -0.011(3) 0.010(4) -0.001(3)
C24 0.055(5) 0.099(6) 0.050(5) 0.001(4) 0.009(4) 0.006(4)
C25 0.047(5) 0.124(8) 0.067(6) -0.006(5) 0.001(5) 0.003(5)
C26 0.042(5) 0.125(8) 0.090(7) -0.024(6) 0.001(5) -0.010(5)
C27 0.056(6) 0.105(7) 0.103(8) -0.003(6) 0.019(6) -0.024(5)
C28 0.060(5) 0.072(5) 0.080(6) 0.002(4) 0.015(5) -0.006(4)
C29 0.038(4) 0.059(4) 0.043(4) -0.001(3) 0.013(3) 0.008(3)
C30 0.052(5) 0.069(4) 0.067(5) 0.005(4) 0.032(4) 0.004(4)
C31 0.070(6) 0.071(6) 0.102(7) 0.011(5) 0.040(5) -0.012(4)
C32 0.073(6) 0.067(5) 0.075(6) 0.002(4) 0.013(5) 0.002(4)
C33 0.084(6) 0.060(5) 0.065(5) -0.003(4) 0.026(5) 0.014(4)
C34 0.077(5) 0.059(4) 0.059(5) 0.003(3) 0.036(4) 0.011(4)
O1 0.070(3) 0.064(3) 0.063(3) 0.000(2) 0.031(3) -0.016(3)
Pt1 0.04542(17) 0.05523(16) 0.03964(16) -0.00500(13) 0.02101(12) -0.00445(13)
P1 0.0405(10) 0.0552(9) 0.0412(10) -0.0013(8) 0.0153(8) 0.0029(7)
P2 0.0442(10) 0.0461(9) 0.0375(9) 0.0011(7) 0.0172(8) 0.0023(7)
C35 0.080(16) 0.18(3) 0.10(2) 0.063(19) 0.045(16) 0.060(17)
C39 0.118(15) 0.166(16) 0.150(16) -0.048(13) 0.068(13) 0.003(12)
C38 0.106(15) 0.214(19) 0.151(18) 0.028(15) 0.079(13) 0.049(13)
C37 0.095(13) 0.119(14) 0.173(17) 0.017(13) 0.060(12) 0.033(11)
C36 0.064(15) 0.113(18) 0.13(2) -0.020(13) 0.050(13) -0.001(11)
C40 0.14(3) 0.16(3) 0.17(3) -0.027(16) 0.070(18) 0.005(15)

loop_
_atom_type_symbol
_atom_type_description
_atom_type_scat_dispersion_real
_atom_type_scat_dispersion_imag
_atom_type_scat_source
C C 0.0033 0.0016 'International Tables Vol C Tables 4.2.6.8 and 6.1.1.4'
H H 0.0000 0.0000 'International Tables Vol C Tables 4.2.6.8 and 6.1.1.4'
O O 0.0106 0.0060 'International Tables Vol C Tables 4.2.6.8 and 6.1.1.4'
P P 0.1023 0.0942 'International Tables Vol C Tables 4.2.6.8 and 6.1.1.4'
Pt Pt -1.7033 8.3905 'International Tables Vol C Tables 4.2.6.8 and 6.1.1.4'

loop_
_geom_angle_atom_site_label_1
_geom_angle_atom_site_label_2
_geom_angle_atom_site_label_3
_geom_angle
_geom_angle_site_symmetry_1
_geom_angle_site_symmetry_3
Pt1 C1 H1A 109.5 . .
Pt1 C1 H1B 109.5 . .
H1A C1 H1B 109.5 . .
Pt1 C1 H1C 109.5 . .
H1A C1 H1C 109.5 . .
H1B C1 H1C 109.5 . .
Pt1 C2 H2A 109.5 . .
Pt1 C2 H2B 109.5 . .
H2A C2 H2B 109.5 . .
Pt1 C2 H2C 109.5 . .
H2A C2 H2C 109.5 . .
H2B C2 H2C 109.5 . .
Pt1 C3 H3A 109.5 . .
Pt1 C3 H3B 109.5 . .
H3A C3 H3B 109.5 . .
Pt1 C3 H3C 109.5 . .
H3A C3 H3C 109.5 . .
H3B C3 H3C 109.5 . .
O1 C4 H4A 109.5 . .
O1 C4 H4B 109.5 . .
H4A C4 H4B 109.5 . .
O1 C4 H4C 109.5 . .
H4A C4 H4C 109.5 . .
H4B C4 H4C 109.5 . .
C10 C5 C6 118.2(6) . .
C10 C5 P1 122.6(5) . .
C6 C5 P1 119.1(5) . .
C7 C6 C5 119.9(6) . .
C7 C6 P2 121.9(5) . .
C5 C6 P2 118.2(5) . .
C8 C7 C6 120.1(6) . .
C8 C7 H7 120.0 . .
C6 C7 H7 120.0 . .
C9 C8 C7 119.9(7) . .
C9 C8 H8 120.1 . .
C7 C8 H8 120.1 . .
C8 C9 C10 120.7(7) . .
C8 C9 H9 119.6 . .
C10 C9 H9 119.6 . .
C9 C10 C5 121.2(7) . .
C9 C10 H10 119.4 . .
C5 C10 H10 119.4 . .
C16 C11 C12 118.9(7) . .
C16 C11 P2 125.0(6) . .
C12 C11 P2 116.1(6) . .
C11 C12 C13 119.2(9) . .
C11 C12 H12 120.4 . .
C13 C12 H12 120.4 . .
C14 C13 C12 120.8(10) . .
C14 C13 H13 119.6 . .
C12 C13 H13 119.6 . .
C13 C14 C15 120.4(9) . .
C13 C14 H14 119.8 . .
C15 C14 H14 119.8 . .
C14 C15 C16 119.0(9) . .
C14 C15 H15 120.5 . .
C16 C15 H15 120.5 . .
C11 C16 C15 121.6(8) . .
C11 C16 H16 119.2 . .
C15 C16 H16 119.2 . .
C22 C17 C18 117.5(6) . .
C22 C17 P2 125.1(6) . .
C18 C17 P2 117.4(5) . .
C19 C18 C17 121.5(7) . .
C19 C18 H18 119.2 . .
C17 C18 H18 119.2 . .
C20 C19 C18 119.8(7) . .
C20 C19 H19 120.1 . .
C18 C19 H19 120.1 . .
C19 C20 C21 119.6(7) . .
C19 C20 H20 120.2 . .
C21 C20 H20 120.2 . .
C20 C21 C22 120.6(7) . .
C20 C21 H21 119.7 . .
C22 C21 H21 119.7 . .
C17 C22 C21 120.9(7) . .
C17 C22 H22 119.5 . .
C21 C22 H22 119.5 . .
C24 C23 C28 117.9(7) . .
C24 C23 P1 123.2(6) . .
C28 C23 P1 118.8(6) . .
C23 C24 C25 121.6(9) . .
C23 C24 H24 119.2 . .
C25 C24 H24 119.2 . .
C24 C25 C26 119.3(9) . .
C24 C25 H25 120.3 . .
C26 C25 H25 120.3 . .
C27 C26 C25 119.5(8) . .
C27 C26 H26 120.3 . .
C25 C26 H26 120.3 . .
C26 C27 C28 121.4(9) . .
C26 C27 H27 119.3 . .
C28 C27 H27 119.3 . .
C27 C28 C23 120.2(8) . .
C27 C28 H28 119.9 . .
C23 C28 H28 119.9 . .
C30 C29 C34 118.0(6) . .
C30 C29 P1 124.0(5) . .
C34 C29 P1 117.9(6) . .
C29 C30 C31 120.7(7) . .
C29 C30 H30 119.6 . .
C31 C30 H30 119.6 . .
C32 C31 C30 119.8(8) . .
C32 C31 H31 120.1 . .
C30 C31 H31 120.1 . .
C33 C32 C31 120.6(8) . .
C33 C32 H32 119.7 . .
C31 C32 H32 119.7 . .
C32 C33 C34 119.1(8) . .
C32 C33 H33 120.4 . .
C34 C33 H33 120.4 . .
C33 C34 C29 121.7(8) . .
C33 C34 H34 119.1 . .
C29 C34 H34 119.1 . .
C4 O1 Pt1 119.9(5) . .
C2 Pt1 C1 87.9(3) . .
C2 Pt1 C3 88.1(3) . .
C1 Pt1 C3 87.4(3) . .
C2 Pt1 O1 91.2(3) . .
C1 Pt1 O1 179.0(3) . .
C3 Pt1 O1 92.1(3) . .
C2 Pt1 P2 177.8(2) . .
C1 Pt1 P2 93.5(2) . .
C3 Pt1 P2 93.6(2) . .
O1 Pt1 P2 87.33(14) . .
C2 Pt1 P1 94.4(2) . .
C1 Pt1 P1 94.0(2) . .
C3 Pt1 P1 177.2(2) . .
O1 Pt1 P1 86.57(14) . .
P2 Pt1 P1 83.89(6) . .
C29 P1 C23 103.3(3) . .
C29 P1 C5 104.1(3) . .
C23 P1 C5 104.6(3) . .
C29 P1 Pt1 115.8(2) . .
C23 P1 Pt1 120.8(3) . .
C5 P1 Pt1 106.5(2) . .
C17 P2 C11 102.9(3) . .
C17 P2 C6 105.4(3) . .
C11 P2 C6 104.5(3) . .
C17 P2 Pt1 117.2(2) . .
C11 P2 Pt1 118.5(2) . .
C6 P2 Pt1 107.0(2) . .
C38 C35 C37 71.6(16) 3_666 3_666
C38 C35 C36 136(3) 3_666 3_666
C37 C35 C36 64.7(19) 3_666 3_666
C38 C35 C40 127(2) 3_666 .
C37 C35 C40 56.0(15) 3_666 .
C36 C35 C40 9(2) 3_666 .
C38 C35 C36 112(3) 3_666 .
C37 C35 C36 174(3) 3_666 .
C36 C35 C36 112(2) 3_666 .
C40 C35 C36 120(3) . .
C38 C35 C41 11.3(19) 3_666 .
C37 C35 C41 61.9(16) 3_666 .
C36 C35 C41 127(2) 3_666 .
C40 C35 C41 117.9(17) . .
C36 C35 C41 121.7(18) . .
C38 C35 C39 60.6(17) 3_666 3_666
C37 C35 C39 132(2) 3_666 3_666
C36 C35 C39 161(3) 3_666 3_666
C40 C35 C39 169(3) . 3_666
C36 C35 C39 51.0(16) . 3_666
C41 C35 C39 70.9(15) . 3_666
C38 C35 C35 163(3) 3_666 3_666
C37 C35 C35 122(3) 3_666 3_666
C36 C35 C35 57.3(16) 3_666 3_666
C40 C35 C35 66(3) . 3_666
C36 C35 C35 54(2) . 3_666
C41 C35 C35 175(2) . 3_666
C39 C35 C35 105(2) 3_666 3_666
C38 C35 C40 113(3) 3_666 3_666
C37 C35 C40 173(3) 3_666 3_666
C36 C35 C40 110(2) 3_666 3_666
C40 C35 C40 119(3) . 3_666
C36 C35 C40 2(2) . 3_666
C41 C35 C40 123(2) . 3_666
C39 C35 C40 52.4(15) 3_666 3_666
C35 C35 C40 52.6(13) 3_666 3_666
C38 C39 C40 110(3) . .
C38 C39 H39 124.8 . .
C40 C39 H39 124.8 . .
C39 C38 C37 135(3) . .
C39 C38 H38 112.7 . .
C37 C38 H38 112.7 . .
C38 C37 C36 109(3) . .
C38 C37 H37 125.5 . .
C36 C37 H37 125.5 . .
C35 C41 H41A 109.5 . .
C35 C41 H41B 109.5 . .
H41A C41 H41B 109.5 . .
C35 C41 H41C 109.5 . .
H41A C41 H41C 109.5 . .
H41B C41 H41C 109.5 . .
C35 C36 C37 123(3) . .
C35 C36 H36 118.3 . .
C37 C36 H36 118.4 . .
C39 C40 C35 122(3) . .
C39 C40 H40 119.0 . .
C35 C40 H40 119.1 . .

loop_
_geom_bond_atom_site_label_1
_geom_bond_atom_site_label_2
_geom_bond_distance
_geom_bond_site_symmetry_2
C1 Pt1 2.081(7) .
C1 H1A 0.9600 .
C1 H1B 0.9600 .
C1 H1C 0.9600 .
C2 Pt1 2.073(8) .
C2 H2A 0.9600 .
C2 H2B 0.9600 .
C2 H2C 0.9600 .
C3 Pt1 2.095(7) .
C3 H3A 0.9600 .
C3 H3B 0.9600 .
C3 H3C 0.9600 .
C4 O1 1.416(10) .
C4 H4A 0.9600 .
C4 H4B 0.9600 .
C4 H4C 0.9600 .
C5 C10 1.393(9) .
C5 C6 1.403(8) .
C5 P1 1.828(7) .
C6 C7 1.398(8) .
C6 P2 1.826(6) .
C7 C8 1.392(9) .
C7 H7 0.9300 .
C8 C9 1.361(10) .
C8 H8 0.9300 .
C9 C10 1.377(10) .
C9 H9 0.9300 .
C10 H10 0.9300 .
C11 C16 1.364(9) .
C11 C12 1.385(10) .
C11 P2 1.825(6) .
C12 C13 1.386(11) .
C12 H12 0.9300 .
C13 C14 1.356(14) .
C13 H13 0.9300 .
C14 C15 1.366(14) .
C14 H14 0.9300 .
C15 C16 1.379(10) .
C15 H15 0.9300 .
C16 H16 0.9300 .
C17 C22 1.372(9) .
C17 C18 1.396(9) .
C17 P2 1.815(6) .
C18 C19 1.378(10) .
C18 H18 0.9300 .
C19 C20 1.365(10) .
C19 H19 0.9300 .
C20 C21 1.373(11) .
C20 H20 0.9300 .
C21 C22 1.383(10) .
C21 H21 0.9300 .
C22 H22 0.9300 .
C23 C24 1.378(10) .
C23 C28 1.389(10) .
C23 P1 1.819(7) .
C24 C25 1.380(11) .
C24 H24 0.9300 .
C25 C26 1.384(13) .
C25 H25 0.9300 .
C26 C27 1.354(12) .
C26 H26 0.9300 .
C27 C28 1.374(11) .
C27 H27 0.9300 .
C28 H28 0.9300 .
C29 C30 1.380(10) .
C29 C34 1.390(9) .
C29 P1 1.814(7) .
C30 C31 1.399(10) .
C30 H30 0.9300 .
C31 C32 1.373(12) .
C31 H31 0.9300 .
C32 C33 1.373(12) .
C32 H32 0.9300 .
C33 C34 1.388(10) .
C33 H33 0.9300 .
C34 H34 0.9300 .
O1 Pt1 2.138(4) .
Pt1 P2 2.3561(17) .
Pt1 P1 2.3653(17) .
C35 C38 1.09(4) 3_666
C35 C37 1.24(4) 3_666
C35 C36 1.32(4) 3_666
C35 C40 1.372(7) .
C35 C36 1.368(7) .
C35 C41 1.49(2) .
C35 C39 1.51(4) 3_666
C35 C35 1.51(4) 3_666
C35 C40 1.58(6) 3_666
C39 C38 1.362(7) .
C39 C40 1.366(7) .
C39 H39 0.9300 .
C38 C37 1.368(7) .
C38 H38 0.9300 .
C37 C36 1.372(7) .
C37 H37 0.9300 .
C41 H41A 0.9600 .
C41 H41B 0.9600 .
C41 H41C 0.9600 .
C36 H36 0.9300 .
C40 H40 0.9300 .

loop_
_geom_torsion_atom_site_label_1
_geom_torsion_atom_site_label_2
_geom_torsion_atom_site_label_3
_geom_torsion_atom_site_label_4
_geom_torsion
_geom_torsion_site_symmetry_1
C10 C5 C6 C7 0.9(10) .
P1 C5 C6 C7 178.9(5) .
C10 C5 C6 P2 -179.2(5) .
P1 C5 C6 P2 -1.1(7) .
C5 C6 C7 C8 -0.6(10) .
P2 C6 C7 C8 179.5(5) .
C6 C7 C8 C9 0.0(11) .
C7 C8 C9 C10 0.4(12) .
C8 C9 C10 C5 -0.1(13) .
C6 C5 C10 C9 -0.6(11) .
P1 C5 C10 C9 -178.5(6) .
C16 C11 C12 C13 1.3(12) .
P2 C11 C12 C13 -179.8(7) .
C11 C12 C13 C14 0.8(15) .
C12 C13 C14 C15 -2.6(16) .
C13 C14 C15 C16 2.1(14) .
C12 C11 C16 C15 -1.7(11) .
P2 C11 C16 C15 179.4(6) .
C14 C15 C16 C11 0.0(12) .
C22 C17 C18 C19 -1.0(11) .
P2 C17 C18 C19 179.2(6) .
C17 C18 C19 C20 1.3(12) .
C18 C19 C20 C21 -1.0(11) .
C19 C20 C21 C22 0.4(12) .
C18 C17 C22 C21 0.5(10) .
P2 C17 C22 C21 -179.7(6) .
C20 C21 C22 C17 -0.2(12) .
C28 C23 C24 C25 0.0(12) .
P1 C23 C24 C25 177.4(7) .
C23 C24 C25 C26 0.4(14) .
C24 C25 C26 C27 0.4(16) .
C25 C26 C27 C28 -1.4(16) .
C26 C27 C28 C23 1.8(15) .
C24 C23 C28 C27 -1.0(12) .
P1 C23 C28 C27 -178.6(7) .
C34 C29 C30 C31 -0.3(11) .
P1 C29 C30 C31 -176.9(6) .
C29 C30 C31 C32 0.7(12) .
C30 C31 C32 C33 -1.6(13) .
C31 C32 C33 C34 2.1(13) .
C32 C33 C34 C29 -1.7(12) .
C30 C29 C34 C33 0.8(11) .
P1 C29 C34 C33 177.6(6) .
C4 O1 Pt1 C2 -52.8(7) .
C4 O1 Pt1 C1 -23(16) .
C4 O1 Pt1 C3 35.4(7) .
C4 O1 Pt1 P2 128.9(7) .
C4 O1 Pt1 P1 -147.1(7) .
C30 C29 P1 C23 -115.7(6) .
C34 C29 P1 C23 67.7(6) .
C30 C29 P1 C5 -6.6(7) .
C34 C29 P1 C5 176.8(5) .
C30 C29 P1 Pt1 109.9(6) .
C34 C29 P1 Pt1 -66.7(6) .
C24 C23 P1 C29 19.3(7) .
C28 C23 P1 C29 -163.3(6) .
C24 C23 P1 C5 -89.4(7) .
C28 C23 P1 C5 88.0(7) .
C24 C23 P1 Pt1 150.8(6) .
C28 C23 P1 Pt1 -31.8(7) .
C10 C5 P1 C29 -74.5(6) .
C6 C5 P1 C29 107.6(5) .
C10 C5 P1 C23 33.7(7) .
C6 C5 P1 C23 -144.3(5) .
C10 C5 P1 Pt1 162.7(6) .
C6 C5 P1 Pt1 -15.3(6) .
C2 Pt1 P1 C29 85.1(3) .
C1 Pt1 P1 C29 -3.2(3) .
C3 Pt1 P1 C29 -123(5) .
O1 Pt1 P1 C29 176.0(3) .
P2 Pt1 P1 C29 -96.3(3) .
C2 Pt1 P1 C23 -40.9(4) .
C1 Pt1 P1 C23 -129.2(3) .
C3 Pt1 P1 C23 111(5) .
O1 Pt1 P1 C23 50.0(3) .
P2 Pt1 P1 C23 137.7(3) .
C2 Pt1 P1 C5 -159.7(3) .
C1 Pt1 P1 C5 112.0(3) .
C3 Pt1 P1 C5 -8(5) .
O1 Pt1 P1 C5 -68.8(3) .
P2 Pt1 P1 C5 18.9(2) .
C22 C17 P2 C11 111.7(6) .
C18 C17 P2 C11 -68.5(6) .
C22 C17 P2 C6 2.5(6) .
C18 C17 P2 C6 -177.7(5) .
C22 C17 P2 Pt1 -116.4(5) .
C18 C17 P2 Pt1 63.4(6) .
C16 C11 P2 C17 -1.4(7) .
C12 C11 P2 C17 179.7(6) .
C16 C11 P2 C6 108.4(6) .
C12 C11 P2 C6 -70.4(6) .
C16 C11 P2 Pt1 -132.6(6) .
C12 C11 P2 Pt1 48.5(6) .
C7 C6 P2 C17 71.5(6) .
C5 C6 P2 C17 -108.4(5) .
C7 C6 P2 C11 -36.5(6) .
C5 C6 P2 C11 143.6(5) .
C7 C6 P2 Pt1 -162.9(5) .
C5 C6 P2 Pt1 17.1(5) .
C2 Pt1 P2 C17 137(7) .
C1 Pt1 P2 C17 4.9(3) .
C3 Pt1 P2 C17 -82.8(3) .
O1 Pt1 P2 C17 -174.7(3) .
P1 Pt1 P2 C17 98.5(3) .
C2 Pt1 P2 C11 -99(7) .
C1 Pt1 P2 C11 129.2(3) .
C3 Pt1 P2 C11 41.6(3) .
O1 Pt1 P2 C11 -50.3(3) .
P1 Pt1 P2 C11 -137.1(3) .
C2 Pt1 P2 C6 19(7) .
C1 Pt1 P2 C6 -113.1(3) .
C3 Pt1 P2 C6 159.2(3) .
O1 Pt1 P2 C6 67.3(2) .
P1 Pt1 P2 C6 -19.5(2) .
C40 C39 C38 C37 4(4) .
C39 C38 C37 C36 -1(3) .
C38 C35 C36 C37 -175(3) 3_666
C37 C35 C36 C37 -51(30) 3_666
C36 C35 C36 C37 -4(3) 3_666
C40 C35 C36 C37 -4(8) .
C41 C35 C36 C37 180(3) .
C39 C35 C36 C37 -175(5) 3_666
C35 C35 C36 C37 -4(3) 3_666
C40 C35 C36 C37 -25(100) 3_666
C38 C37 C36 C35 0(4) .
C38 C39 C40 C35 -8(7) .
C38 C35 C40 C39 177(4) 3_666
C37 C35 C40 C39 -177(8) 3_666
C36 C35 C40 C39 13(26) 3_666
C36 C35 C40 C39 8(10) .
C41 C35 C40 C39 -175(4) .
C39 C35 C40 C39 45(20) 3_666
C35 C35 C40 C39 9(5) 3_666
C40 C35 C40 C39 9(5) 3_666
